data_7150859
loop_
_publ_author_name
'Ramachary, Dhevalapally B.'
'Reddy, Y. Vijayendar'
'Prakash, B. Veda'

_publ_section_title
;
 Double cascade reactions based on the Barbas dienamine platform:
 highly stereoselective synthesis of functionalized cyclohexanes for
 cardiovascular agents
;
_journal_issue 4
_journal_name_full 'Organic &amp;  Biomolecular Chemistry'
_journal_page_first 719
_journal_page_last 726
_journal_paper_doi 10.1039/b718122a
_journal_volume 6
_journal_year 2008
_chemical_formula_sum 'C37 H32 N2 O4'
_chemical_formula_weight 568.65
_chemical_name_systematic
; 
 ? 
;
_space_group_IT_number 14
_symmetry_cell_setting monoclinic
_symmetry_space_group_name_Hall '-P 2ybc'
_symmetry_space_group_name_H-M 'P 1 21/c 1'
_atom_sites_solution_hydrogens geom
_atom_sites_solution_primary direct
_atom_sites_solution_secondary difmap
_audit_creation_method SHELXL-97
_cell_angle_alpha 90.00
_cell_angle_beta 105.89(3)
_cell_angle_gamma 90.00
_cell_formula_units_Z 4
_cell_length_a 12.027(2)
_cell_length_b 10.945(2)
_cell_length_c 24.151(8)
_cell_measurement_temperature 293(2)
_cell_volume 3057.7(13)
_computing_cell_refinement 'Bruker SMART'
_computing_data_collection 'Bruker SMART'
_computing_data_reduction 'Bruker SAINT'
_computing_molecular_graphics 'Bruker SHELXTL'
_computing_publication_material 'Bruker SHELXTL'
_computing_structure_refinement 'Bruker SHELXTL'
_computing_structure_solution 'Bruker SHELXTL'
_diffrn_ambient_temperature 293(2)
_diffrn_measured_fraction_theta_full 0.989
_diffrn_measured_fraction_theta_max 0.989
_diffrn_measurement_device_type 'CCD area detector'
_diffrn_measurement_method 'phi and omega scans'
_diffrn_radiation_monochromator graphite
_diffrn_radiation_source 'fine-focus sealed tube'
_diffrn_radiation_type MoK\a
_diffrn_radiation_wavelength 0.71073
_diffrn_reflns_av_R_equivalents 0.0367
_diffrn_reflns_av_sigmaI/netI 0.0271
_diffrn_reflns_limit_h_max 14
_diffrn_reflns_limit_h_min -14
_diffrn_reflns_limit_k_max 13
_diffrn_reflns_limit_k_min -12
_diffrn_reflns_limit_l_max 28
_diffrn_reflns_limit_l_min -28
_diffrn_reflns_number 28453
_diffrn_reflns_theta_full 25.00
_diffrn_reflns_theta_max 25.00
_diffrn_reflns_theta_min 1.75
_exptl_absorpt_coefficient_mu 0.080
_exptl_absorpt_correction_T_max 0.9904
_exptl_absorpt_correction_T_min 0.9670
_exptl_absorpt_correction_type multi-scan
_exptl_absorpt_process_details sadabs
_exptl_crystal_colour colorless
_exptl_crystal_density_diffrn 1.235
_exptl_crystal_density_method 'not measured'
_exptl_crystal_description plate
_exptl_crystal_F_000 1200
_exptl_crystal_size_max 0.42
_exptl_crystal_size_mid 0.28
_exptl_crystal_size_min 0.12
_refine_diff_density_max 0.233
_refine_diff_density_min -0.158
_refine_diff_density_rms 0.038
_refine_ls_extinction_method none
_refine_ls_goodness_of_fit_ref 1.154
_refine_ls_hydrogen_treatment constr
_refine_ls_matrix_type full
_refine_ls_number_parameters 388
_refine_ls_number_reflns 5330
_refine_ls_number_restraints 0
_refine_ls_restrained_S_all 1.154
_refine_ls_R_factor_all 0.0897
_refine_ls_R_factor_gt 0.0729
_refine_ls_shift/su_max 0.001
_refine_ls_shift/su_mean 0.000
_refine_ls_structure_factor_coef Fsqd
_refine_ls_weighting_details 'calc w=1/[\s^2^(Fo^2^)+(0.0590P)^2^+1.4139P] where P=(Fo^2^+2Fc^2^)/3'
_refine_ls_weighting_scheme calc
_refine_ls_wR_factor_gt 0.1515
_refine_ls_wR_factor_ref 0.1602
_reflns_number_gt 4371
_reflns_number_total 5330
_reflns_threshold_expression >2sigma(I)
_cod_data_source_file b718122a.txt
_cod_data_source_block dbr30
_cod_depositor_comments
;
The following automatic conversions were performed:
'_symmetry_cell_setting' value 'Monoclinic' changed to 'monoclinic'
according to '/home/saulius/struct/CIF-dictionaries/cif_core.dic'
dictionary named 'cif_core.dic' version 2.4.1 from 2010-06-29.

Automatic conversion script
Id: cif_fix_enum 1527 2010-12-29 10:47:43Z saulius 
;
_cod_original_sg_symbol_H-M 'P2(1)/c  '
_cod_database_code 7150859

loop_
_symmetry_equiv_pos_as_xyz
'x, y, z'
'-x, y+1/2, -z+1/2'
'-x, -y, -z'
'x, -y-1/2, z-1/2'

loop_
_atom_site_label
_atom_site_type_symbol
_atom_site_fract_x
_atom_site_fract_y
_atom_site_fract_z
_atom_site_U_iso_or_equiv
_atom_site_adp_type
_atom_site_occupancy
_atom_site_symmetry_multiplicity
_atom_site_calc_flag
_atom_site_refinement_flags
_atom_site_disorder_assembly
_atom_site_disorder_group
C4 C 0.65093(19) 0.6745(2) 0.62425(11) 0.0417(6) Uani 1 1 d . . .
H4 H 0.6718 0.7365 0.6546 0.050 Uiso 1 1 calc R . .
C5 C 0.76701(19) 0.6309(2) 0.61224(10) 0.0373(5) Uani 1 1 d . . .
C6 C 0.83075(19) 0.7447(2) 0.59707(10) 0.0356(5) Uani 1 1 d . . .
H6 H 0.8386 0.8029 0.6287 0.043 Uiso 1 1 calc R . .
C8 C 0.9520(2) 0.7170(2) 0.59363(10) 0.0379(6) Uani 1 1 d . . .
C9 C 1.0461(2) 0.7546(3) 0.63720(12) 0.0538(7) Uani 1 1 d . . .
H9 H 1.0342 0.7978 0.6682 0.065 Uiso 1 1 calc R . .
C10 C 1.1574(2) 0.7293(3) 0.63558(14) 0.0711(9) Uani 1 1 d . . .
H10 H 1.2195 0.7552 0.6655 0.085 Uiso 1 1 calc R . .
C11 C 1.1774(3) 0.6665(3) 0.59040(16) 0.0713(10) Uani 1 1 d . . .
H11 H 1.2525 0.6486 0.5896 0.086 Uiso 1 1 calc R . .
C12 C 1.0854(3) 0.6303(3) 0.54652(15) 0.0684(9) Uani 1 1 d . . .
H12 H 1.0981 0.5879 0.5155 0.082 Uiso 1 1 calc R . .
C13 C 0.9735(2) 0.6561(3) 0.54765(13) 0.0554(7) Uani 1 1 d . . .
H13 H 0.9120 0.6320 0.5170 0.067 Uiso 1 1 calc R . .
C14 C 1.0393(3) 1.0708(3) 0.57625(13) 0.0613(8) Uani 1 1 d . . .
H14 H 0.9994 0.9998 0.5618 0.074 Uiso 1 1 calc R . .
C15 C 0.9784(2) 1.1763(2) 0.57867(11) 0.0507(7) Uani 1 1 d . . .
C16 C 1.0393(3) 1.2799(3) 0.60009(12) 0.0585(7) Uani 1 1 d . . .
H16 H 0.9998 1.3520 0.6024 0.070 Uiso 1 1 calc R . .
C17 C 1.1581(3) 1.2785(3) 0.61820(14) 0.0666(8) Uani 1 1 d . . .
H17 H 1.1985 1.3495 0.6322 0.080 Uiso 1 1 calc R . .
C18 C 1.2167(3) 1.1727(3) 0.61558(14) 0.0672(8) Uani 1 1 d . . .
H18 H 1.2971 1.1716 0.6280 0.081 Uiso 1 1 calc R . .
C19 C 1.1573(3) 1.0688(3) 0.59479(14) 0.0677(9) Uani 1 1 d . . .
H19 H 1.1971 0.9965 0.5932 0.081 Uiso 1 1 calc R . .
C22 C 0.6872(2) 1.0695(2) 0.56419(12) 0.0554(7) Uani 1 1 d . . .
C23 C 0.8493(3) 1.1810(3) 0.55630(15) 0.0709(9) Uani 1 1 d . . .
H23A H 0.8206 1.2572 0.5676 0.085 Uiso 1 1 calc R . .
H23B H 0.8267 1.1765 0.5146 0.085 Uiso 1 1 calc R . .
C24 C 0.5906(2) 0.5729(2) 0.64700(12) 0.0482(6) Uani 1 1 d . . .
C25 C 0.5218(3) 0.4874(3) 0.61159(16) 0.0732(9) Uani 1 1 d . . .
H25 H 0.5085 0.4939 0.5719 0.088 Uiso 1 1 calc R . .
C26 C 0.4728(3) 0.3931(4) 0.6340(2) 0.0934(12) Uani 1 1 d . . .
H26 H 0.4275 0.3362 0.6092 0.112 Uiso 1 1 calc R . .
C27 C 0.4891(3) 0.3813(4) 0.6913(2) 0.0951(13) Uani 1 1 d . . .
H27 H 0.4555 0.3167 0.7059 0.114 Uiso 1 1 calc R . .
C28 C 0.5557(3) 0.4656(4) 0.72787(18) 0.0870(12) Uani 1 1 d . . .
H28 H 0.5672 0.4587 0.7674 0.104 Uiso 1 1 calc R . .
C29 C 0.6060(3) 0.5614(3) 0.70541(14) 0.0637(8) Uani 1 1 d . . .
H29 H 0.6508 0.6186 0.7303 0.076 Uiso 1 1 calc R . .
C31 C 0.9389(2) 0.5728(3) 0.76339(11) 0.0545(7) Uani 1 1 d . . .
H31A H 0.9154 0.4880 0.7638 0.065 Uiso 1 1 calc R . .
H31B H 0.9243 0.6132 0.7965 0.065 Uiso 1 1 calc R . .
C32 C 1.0657(2) 0.5786(2) 0.76778(10) 0.0476(6) Uani 1 1 d . . .
C33 C 1.1231(3) 0.4836(3) 0.75055(13) 0.0645(8) Uani 1 1 d . . .
H33 H 1.0839 0.4118 0.7368 0.077 Uiso 1 1 calc R . .
C34 C 1.2392(3) 0.4950(4) 0.75367(15) 0.0808(11) Uani 1 1 d . . .
H34 H 1.2777 0.4307 0.7418 0.097 Uiso 1 1 calc R . .
C35 C 1.2980(3) 0.6004(4) 0.77416(15) 0.0826(11) Uani 1 1 d . . .
H35 H 1.3758 0.6082 0.7757 0.099 Uiso 1 1 calc R . .
C36 C 1.2414(3) 0.6932(3) 0.79218(14) 0.0727(9) Uani 1 1 d . . .
H36 H 1.2811 0.7643 0.8066 0.087 Uiso 1 1 calc R . .
C37 C 1.1262(3) 0.6830(3) 0.78925(12) 0.0582(7) Uani 1 1 d . . .
H37 H 1.0887 0.7472 0.8019 0.070 Uiso 1 1 calc R . .
C38 C 0.8416(2) 0.5616(2) 0.66384(10) 0.0382(5) Uani 1 1 d . . .
C39 C 0.5757(2) 0.7384(2) 0.57053(11) 0.0480(6) Uani 1 1 d . . .
H39 H 0.5531 0.6792 0.5396 0.058 Uiso 1 1 calc R . .
H39A H 0.5059 0.7681 0.5787 0.058 Uiso 1 1 calc R . .
C40 C 0.6363(2) 0.8451(2) 0.55045(11) 0.0460(6) Uani 1 1 d . . .
H40 H 0.5882 0.8696 0.5124 0.055 Uiso 1 1 calc R . .
C41 C 0.6479(2) 0.9576(2) 0.59048(11) 0.0476(6) Uani 1 1 d . . .
H41 H 0.7056 0.9392 0.6269 0.057 Uiso 1 1 calc R . .
C42 C 0.7537(2) 0.8060(2) 0.54324(10) 0.0434(6) Uani 1 1 d . . .
H42 H 0.7932 0.8773 0.5341 0.052 Uiso 1 1 calc R . .
H42A H 0.7414 0.7498 0.5111 0.052 Uiso 1 1 calc R . .
C43 C 0.7391(2) 0.5437(2) 0.56348(12) 0.0446(6) Uani 1 1 d . . .
C44 C 0.5375(3) 0.9853(3) 0.60281(14) 0.0645(8) Uani 1 1 d . . .
N3 N 0.4533(3) 1.0050(3) 0.61321(16) 0.1040(11) Uani 1 1 d . . .
N4 N 0.7146(2) 0.4816(2) 0.52427(11) 0.0655(7) Uani 1 1 d . . .
O1 O 0.86987(14) 0.63196(16) 0.71011(7) 0.0446(4) Uani 1 1 d . . .
O3 O 0.62504(19) 1.1386(2) 0.53330(13) 0.1112(11) Uani 1 1 d . . .
O4 O 0.80107(15) 1.07851(16) 0.58001(8) 0.0536(5) Uani 1 1 d . . .
O6 O 0.86953(17) 0.45753(16) 0.66236(8) 0.0597(5) Uani 1 1 d . . .

loop_
_atom_site_aniso_label
_atom_site_aniso_U_11
_atom_site_aniso_U_22
_atom_site_aniso_U_33
_atom_site_aniso_U_23
_atom_site_aniso_U_13
_atom_site_aniso_U_12
C4 0.0299(12) 0.0456(14) 0.0503(15) -0.0004(12) 0.0122(11) 0.0021(10)
C5 0.0305(12) 0.0419(13) 0.0389(13) 0.0036(11) 0.0084(10) 0.0038(10)
C6 0.0381(12) 0.0346(13) 0.0350(12) 0.0006(10) 0.0114(10) 0.0020(10)
C8 0.0413(13) 0.0333(13) 0.0422(14) 0.0084(11) 0.0167(11) 0.0036(10)
C9 0.0416(15) 0.0687(19) 0.0522(16) 0.0026(14) 0.0148(12) 0.0028(13)
C10 0.0395(16) 0.100(3) 0.071(2) 0.0150(19) 0.0112(15) 0.0023(16)
C11 0.0482(18) 0.082(2) 0.096(3) 0.028(2) 0.0397(18) 0.0191(16)
C12 0.069(2) 0.066(2) 0.089(2) -0.0006(18) 0.0515(19) 0.0068(16)
C13 0.0539(16) 0.0579(17) 0.0622(18) -0.0035(14) 0.0288(14) -0.0044(14)
C14 0.065(2) 0.0498(17) 0.0687(19) -0.0036(15) 0.0180(15) -0.0089(15)
C15 0.0541(16) 0.0500(16) 0.0491(16) 0.0079(13) 0.0161(13) -0.0022(13)
C16 0.0628(19) 0.0513(17) 0.0661(19) -0.0039(15) 0.0254(15) -0.0027(14)
C17 0.0612(19) 0.064(2) 0.078(2) -0.0140(17) 0.0243(16) -0.0175(16)
C18 0.0482(17) 0.075(2) 0.084(2) -0.0006(18) 0.0275(16) -0.0066(16)
C19 0.062(2) 0.062(2) 0.088(2) -0.0004(17) 0.0360(17) 0.0098(16)
C22 0.0413(15) 0.0470(16) 0.0667(18) 0.0056(14) -0.0040(13) 0.0078(13)
C23 0.0598(19) 0.0579(19) 0.086(2) 0.0230(17) 0.0054(16) -0.0019(15)
C24 0.0332(13) 0.0508(16) 0.0651(18) 0.0068(14) 0.0212(12) 0.0059(12)
C25 0.0547(18) 0.078(2) 0.088(2) 0.0057(19) 0.0221(17) -0.0214(17)
C26 0.066(2) 0.087(3) 0.133(4) 0.007(3) 0.038(2) -0.032(2)
C27 0.068(2) 0.086(3) 0.149(4) 0.037(3) 0.060(3) -0.004(2)
C28 0.074(2) 0.107(3) 0.098(3) 0.040(2) 0.053(2) 0.021(2)
C29 0.0551(17) 0.074(2) 0.072(2) 0.0123(17) 0.0340(15) 0.0070(15)
C31 0.0568(17) 0.0662(18) 0.0386(14) 0.0097(13) 0.0101(12) 0.0050(14)
C32 0.0509(15) 0.0529(16) 0.0344(13) 0.0067(12) 0.0038(11) 0.0072(13)
C33 0.0604(19) 0.0584(19) 0.0639(19) -0.0072(15) -0.0014(15) 0.0122(15)
C34 0.065(2) 0.096(3) 0.075(2) -0.007(2) 0.0090(18) 0.033(2)
C35 0.0501(19) 0.119(3) 0.073(2) 0.011(2) 0.0068(16) 0.009(2)
C36 0.059(2) 0.082(2) 0.070(2) 0.0060(18) 0.0045(16) -0.0090(18)
C37 0.0632(19) 0.0558(18) 0.0500(17) 0.0013(14) 0.0063(14) 0.0038(14)
C38 0.0352(12) 0.0353(14) 0.0475(14) 0.0025(11) 0.0169(11) -0.0011(10)
C39 0.0320(13) 0.0515(16) 0.0557(16) 0.0044(13) 0.0040(11) 0.0042(11)
C40 0.0376(13) 0.0498(15) 0.0425(14) 0.0079(12) -0.0029(11) 0.0043(11)
C41 0.0333(13) 0.0496(15) 0.0545(16) 0.0062(13) 0.0027(11) 0.0106(11)
C42 0.0483(15) 0.0426(14) 0.0387(13) 0.0061(11) 0.0109(11) 0.0026(11)
C43 0.0400(14) 0.0446(15) 0.0488(16) 0.0010(13) 0.0116(12) -0.0027(11)
C44 0.0438(17) 0.066(2) 0.080(2) -0.0064(16) 0.0121(15) 0.0110(14)
N3 0.0541(18) 0.120(3) 0.141(3) -0.024(2) 0.0326(19) 0.0183(18)
N4 0.0666(16) 0.0651(17) 0.0625(16) -0.0195(14) 0.0138(13) -0.0065(13)
O1 0.0445(10) 0.0486(10) 0.0395(10) 0.0019(8) 0.0095(7) 0.0071(8)
O3 0.0573(14) 0.0792(16) 0.163(3) 0.0645(18) -0.0278(15) -0.0012(12)
O4 0.0418(10) 0.0515(11) 0.0636(12) 0.0130(9) 0.0078(9) 0.0047(8)
O6 0.0696(13) 0.0379(11) 0.0659(13) 0.0043(9) 0.0091(10) 0.0130(9)

loop_
_atom_type_symbol
_atom_type_description
_atom_type_scat_dispersion_real
_atom_type_scat_dispersion_imag
_atom_type_scat_source
C C 0.0033 0.0016 'International Tables Vol C Tables 4.2.6.8 and 6.1.1.4'
H H 0.0000 0.0000 'International Tables Vol C Tables 4.2.6.8 and 6.1.1.4'
N N 0.0061 0.0033 'International Tables Vol C Tables 4.2.6.8 and 6.1.1.4'
O O 0.0106 0.0060 'International Tables Vol C Tables 4.2.6.8 and 6.1.1.4'

loop_
_geom_angle_atom_site_label_1
_geom_angle_atom_site_label_2
_geom_angle_atom_site_label_3
_geom_angle
_geom_angle_site_symmetry_1
_geom_angle_site_symmetry_3
_geom_angle_publ_flag
C24 C4 C39 114.4(2) . . ?
C24 C4 C5 112.47(19) . . ?
C39 C4 C5 109.3(2) . . ?
C24 C4 H4 106.8 . . ?
C39 C4 H4 106.8 . . ?
C5 C4 H4 106.8 . . ?
C43 C5 C38 106.5(2) . . ?
C43 C5 C6 110.33(19) . . ?
C38 C5 C6 111.90(18) . . ?
C43 C5 C4 108.76(19) . . ?
C38 C5 C4 110.70(19) . . ?
C6 C5 C4 108.63(18) . . ?
C8 C6 C42 114.19(19) . . ?
C8 C6 C5 113.35(18) . . ?
C42 C6 C5 109.15(19) . . ?
C8 C6 H6 106.5 . . ?
C42 C6 H6 106.5 . . ?
C5 C6 H6 106.5 . . ?
C9 C8 C13 117.6(2) . . ?
C9 C8 C6 120.0(2) . . ?
C13 C8 C6 122.5(2) . . ?
C10 C9 C8 121.2(3) . . ?
C10 C9 H9 119.4 . . ?
C8 C9 H9 119.4 . . ?
C11 C10 C9 120.6(3) . . ?
C11 C10 H10 119.7 . . ?
C9 C10 H10 119.7 . . ?
C12 C11 C10 118.9(3) . . ?
C12 C11 H11 120.5 . . ?
C10 C11 H11 120.5 . . ?
C11 C12 C13 120.8(3) . . ?
C11 C12 H12 119.6 . . ?
C13 C12 H12 119.6 . . ?
C8 C13 C12 120.8(3) . . ?
C8 C13 H13 119.6 . . ?
C12 C13 H13 119.6 . . ?
C19 C14 C15 121.1(3) . . ?
C19 C14 H14 119.5 . . ?
C15 C14 H14 119.5 . . ?
C16 C15 C14 118.3(3) . . ?
C16 C15 C23 120.1(3) . . ?
C14 C15 C23 121.6(3) . . ?
C15 C16 C17 120.7(3) . . ?
C15 C16 H16 119.6 . . ?
C17 C16 H16 119.6 . . ?
C18 C17 C16 120.0(3) . . ?
C18 C17 H17 120.0 . . ?
C16 C17 H17 120.0 . . ?
C19 C18 C17 119.9(3) . . ?
C19 C18 H18 120.0 . . ?
C17 C18 H18 120.0 . . ?
C18 C19 C14 119.9(3) . . ?
C18 C19 H19 120.0 . . ?
C14 C19 H19 120.0 . . ?
O3 C22 O4 124.4(3) . . ?
O3 C22 C41 124.7(3) . . ?
O4 C22 C41 110.9(2) . . ?
O4 C23 C15 108.6(2) . . ?
O4 C23 H23A 110.0 . . ?
C15 C23 H23A 110.0 . . ?
O4 C23 H23B 110.0 . . ?
C15 C23 H23B 110.0 . . ?
H23A C23 H23B 108.4 . . ?
C29 C24 C25 117.6(3) . . ?
C29 C24 C4 119.7(3) . . ?
C25 C24 C4 122.7(3) . . ?
C26 C25 C24 121.0(3) . . ?
C26 C25 H25 119.5 . . ?
C24 C25 H25 119.5 . . ?
C27 C26 C25 121.3(4) . . ?
C27 C26 H26 119.4 . . ?
C25 C26 H26 119.4 . . ?
C26 C27 C28 119.4(3) . . ?
C26 C27 H27 120.3 . . ?
C28 C27 H27 120.3 . . ?
C27 C28 C29 119.6(4) . . ?
C27 C28 H28 120.2 . . ?
C29 C28 H28 120.2 . . ?
C24 C29 C28 121.1(3) . . ?
C24 C29 H29 119.5 . . ?
C28 C29 H29 119.5 . . ?
O1 C31 C32 111.2(2) . . ?
O1 C31 H31A 109.4 . . ?
C32 C31 H31A 109.4 . . ?
O1 C31 H31B 109.4 . . ?
C32 C31 H31B 109.4 . . ?
H31A C31 H31B 108.0 . . ?
C33 C32 C37 119.0(3) . . ?
C33 C32 C31 122.1(3) . . ?
C37 C32 C31 118.9(3) . . ?
C32 C33 C34 119.9(3) . . ?
C32 C33 H33 120.0 . . ?
C34 C33 H33 120.0 . . ?
C35 C34 C33 120.5(3) . . ?
C35 C34 H34 119.7 . . ?
C33 C34 H34 119.7 . . ?
C36 C35 C34 119.3(3) . . ?
C36 C35 H35 120.3 . . ?
C34 C35 H35 120.3 . . ?
C35 C36 C37 120.7(3) . . ?
C35 C36 H36 119.7 . . ?
C37 C36 H36 119.7 . . ?
C36 C37 C32 120.6(3) . . ?
C36 C37 H37 119.7 . . ?
C32 C37 H37 119.7 . . ?
O6 C38 O1 125.0(2) . . ?
O6 C38 C5 124.0(2) . . ?
O1 C38 C5 111.0(2) . . ?
C40 C39 C4 113.3(2) . . ?
C40 C39 H39 108.9 . . ?
C4 C39 H39 108.9 . . ?
C40 C39 H39A 108.9 . . ?
C4 C39 H39A 108.9 . . ?
H39 C39 H39A 107.7 . . ?
C39 C40 C42 111.0(2) . . ?
C39 C40 C41 112.3(2) . . ?
C42 C40 C41 111.4(2) . . ?
C39 C40 H40 107.3 . . ?
C42 C40 H40 107.3 . . ?
C41 C40 H40 107.3 . . ?
C44 C41 C22 108.8(2) . . ?
C44 C41 C40 111.0(2) . . ?
C22 C41 C40 111.5(2) . . ?
C44 C41 H41 108.5 . . ?
C22 C41 H41 108.5 . . ?
C40 C41 H41 108.5 . . ?
C40 C42 C6 112.9(2) . . ?
C40 C42 H42 109.0 . . ?
C6 C42 H42 109.0 . . ?
C40 C42 H42A 109.0 . . ?
C6 C42 H42A 109.0 . . ?
H42 C42 H42A 107.8 . . ?
N4 C43 C5 176.4(3) . . ?
N3 C44 C41 178.6(4) . . ?
C38 O1 C31 115.7(2) . . ?
C22 O4 C23 116.0(2) . . ?

loop_
_geom_bond_atom_site_label_1
_geom_bond_atom_site_label_2
_geom_bond_distance
_geom_bond_site_symmetry_2
_geom_bond_publ_flag
C4 C24 1.511(3) . ?
C4 C39 1.532(3) . ?
C4 C5 1.575(3) . ?
C4 H4 0.9800 . ?
C5 C43 1.481(4) . ?
C5 C38 1.524(3) . ?
C5 C6 1.558(3) . ?
C6 C8 1.514(3) . ?
C6 C42 1.529(3) . ?
C6 H6 0.9800 . ?
C8 C9 1.380(4) . ?
C8 C13 1.379(3) . ?
C9 C10 1.378(4) . ?
C9 H9 0.9300 . ?
C10 C11 1.366(5) . ?
C10 H10 0.9300 . ?
C11 C12 1.365(5) . ?
C11 H11 0.9300 . ?
C12 C13 1.382(4) . ?
C12 H12 0.9300 . ?
C13 H13 0.9300 . ?
C14 C19 1.366(4) . ?
C14 C15 1.377(4) . ?
C14 H14 0.9300 . ?
C15 C16 1.372(4) . ?
C15 C23 1.499(4) . ?
C16 C17 1.375(4) . ?
C16 H16 0.9300 . ?
C17 C18 1.366(4) . ?
C17 H17 0.9300 . ?
C18 C19 1.364(4) . ?
C18 H18 0.9300 . ?
C19 H19 0.9300 . ?
C22 O3 1.176(3) . ?
C22 O4 1.321(3) . ?
C22 C41 1.513(4) . ?
C23 O4 1.451(3) . ?
C23 H23A 0.9700 . ?
C23 H23B 0.9700 . ?
C24 C29 1.377(4) . ?
C24 C25 1.380(4) . ?
C25 C26 1.371(5) . ?
C25 H25 0.9300 . ?
C26 C27 1.350(6) . ?
C26 H26 0.9300 . ?
C27 C28 1.373(6) . ?
C27 H27 0.9300 . ?
C28 C29 1.393(5) . ?
C28 H28 0.9300 . ?
C29 H29 0.9300 . ?
C31 O1 1.476(3) . ?
C31 C32 1.501(4) . ?
C31 H31A 0.9700 . ?
C31 H31B 0.9700 . ?
C32 C33 1.373(4) . ?
C32 C37 1.378(4) . ?
C33 C34 1.384(5) . ?
C33 H33 0.9300 . ?
C34 C35 1.373(5) . ?
C34 H34 0.9300 . ?
C35 C36 1.359(5) . ?
C35 H35 0.9300 . ?
C36 C37 1.372(4) . ?
C36 H36 0.9300 . ?
C37 H37 0.9300 . ?
C38 O6 1.190(3) . ?
C38 O1 1.323(3) . ?
C39 C40 1.525(4) . ?
C39 H39 0.9700 . ?
C39 H39A 0.9700 . ?
C40 C42 1.530(3) . ?
C40 C41 1.548(4) . ?
C40 H40 0.9800 . ?
C41 C44 1.470(4) . ?
C41 H41 0.9800 . ?
C42 H42 0.9700 . ?
C42 H42A 0.9700 . ?
C43 N4 1.137(3) . ?
C44 N3 1.130(4) . ?

loop_
_cod_related_entry_id
_cod_related_entry_database
_cod_related_entry_code
1 ChemSpider 21119047
